data_2236009
loop_
_publ_author_name
'Khalaji, Aliakbar Dehno'
'Du\<sek, Michal'
'Fejfarov\'a, Karla'

_publ_section_title
;
 [<i>N</i>,<i>N</i>'-Bis(2,3,4-trimethoxybenzylidene)ethane-1,2-diamine-\k^2^<i>N</i>,<i>N</i>']dibromidomercury(II)
;
_journal_coeditor_code WM2653
_journal_issue 8
_journal_name_full 'Acta Crystallographica Section E'
_journal_page_first m1044
_journal_paper_doi 10.1107/S1600536812030577
_journal_volume 68
_journal_year 2012
_chemical_formula_iupac '[Hg Br2 (C22 H28 N2 O6)]'
_chemical_formula_moiety 'C22 H28 Br2 Hg N2 O6'
_chemical_formula_sum 'C22 H28 Br2 Hg N2 O6'
_chemical_formula_weight 776.85
_chemical_name_systematic
;
[<i>N</i>,<i>N</i>'-Bis(2,3,4-trimethoxybenzylidene)ethane-1,2-
diamine-\k^2^<i>N</i>,<i>N</i>']dibromidomercury(II)
;
_space_group_IT_number 2
_symmetry_cell_setting triclinic
_symmetry_space_group_name_Hall '-P 1'
_symmetry_space_group_name_H-M 'P -1'
_cell_angle_alpha 93.487(2)
_cell_angle_beta 93.163(2)
_cell_angle_gamma 96.912(2)
_cell_formula_units_Z 2
_cell_length_a 7.78470(10)
_cell_length_b 7.7944(2)
_cell_length_c 21.1957(8)
_cell_measurement_reflns_used 8498
_cell_measurement_temperature 150
_cell_measurement_theta_max 26.31
_cell_measurement_theta_min 2.86
_cell_volume 1271.84(6)
_computing_cell_refinement 'CrysAlis PRO (Agilent, 2011)'
_computing_data_collection 'CrysAlis PRO (Agilent, 2011)'
_computing_data_reduction 'CrysAlis PRO (Agilent, 2011)'
_computing_molecular_graphics 'DIAMOND (Brandenburg & Putz, 2005)'
_computing_publication_material 'JANA2006 (Pet\<r\'i\<cek <i>et al.</i>, 2006)'
_computing_structure_refinement 'JANA2006 (Pet\<r\'i\<cek <i>et al.</i>, 2006)'
_computing_structure_solution 'SIR2002 (Burla <i>et al.</i>, 2003)'
_diffrn_ambient_temperature 150
_diffrn_detector_area_resol_mean 10.3784
_diffrn_measured_fraction_theta_full 0.99
_diffrn_measured_fraction_theta_max 0.99
_diffrn_measurement_device 'four-cycle diffractometer'
_diffrn_measurement_device_type
;
Agilent Xcalibur diffractometer with an Atlas (Gemini ultra Cu) detector
;
_diffrn_measurement_method 'Rotation method data acquisition using \w scans'
_diffrn_radiation_monochromator graphite
_diffrn_radiation_source 'X-ray tube'
_diffrn_radiation_type 'Mo K\a'
_diffrn_radiation_wavelength 0.7107
_diffrn_reflns_av_R_equivalents 0.0352
_diffrn_reflns_av_sigmaI/netI 0.0354
_diffrn_reflns_limit_h_max 9
_diffrn_reflns_limit_h_min -9
_diffrn_reflns_limit_k_max 9
_diffrn_reflns_limit_k_min -9
_diffrn_reflns_limit_l_max 26
_diffrn_reflns_limit_l_min -26
_diffrn_reflns_number 16635
_diffrn_reflns_reduction_process
;
Integration of the CCD images was done by program CrysAlis PRO
(Agilent, 2011). The same program was used for indexing of the
crystal shape and absorption correction.
;
_diffrn_reflns_theta_full 26.39
_diffrn_reflns_theta_max 26.39
_diffrn_reflns_theta_min 2.87
_exptl_absorpt_coefficient_mu 9.252
_exptl_absorpt_correction_T_max 0.694
_exptl_absorpt_correction_T_min 0.268
_exptl_absorpt_correction_type analytical
_exptl_absorpt_process_details '(CrysAlis PRO; Agilent, 2011)'
_exptl_crystal_colour colourless
_exptl_crystal_density_diffrn 2.0279
_exptl_crystal_density_method 'not measured'
_exptl_crystal_description plate
_exptl_crystal_F_000 744
_exptl_crystal_size_max 0.227
_exptl_crystal_size_mid 0.159
_exptl_crystal_size_min 0.057
_refine_diff_density_max 1.46
_refine_diff_density_min -1.48
_refine_ls_extinction_method none
_refine_ls_goodness_of_fit_ref 1.76
_refine_ls_hydrogen_treatment constr
_refine_ls_number_constraints 112
_refine_ls_number_parameters 299
_refine_ls_number_reflns 5193
_refine_ls_number_restraints 0
_refine_ls_R_factor_all 0.0556
_refine_ls_R_factor_gt 0.0435
_refine_ls_shift/su_max 0.0071
_refine_ls_shift/su_mean 0.0005
_refine_ls_structure_factor_coef Fsqd
_refine_ls_weighting_details w=1/(\s^2^(I)+0.0016I^2^)
_refine_ls_weighting_scheme sigma
_refine_ls_wR_factor_gt 0.1203
_refine_ls_wR_factor_ref 0.1252
_reflns_number_gt 4391
_reflns_number_total 5193
_reflns_threshold_expression I>3\s(I)
_cod_data_source_file wm2653.cif
_cod_data_source_block I
_cod_database_code 2236009
_cod_database_fobs_code 2236009

loop_
_symmetry_equiv_pos_site_id
_symmetry_equiv_pos_as_xyz
1 x,y,z
2 -x,-y,-z

loop_
_atom_site_type_symbol
_atom_site_label
_atom_site_fract_x
_atom_site_fract_y
_atom_site_fract_z
_atom_site_U_iso_or_equiv
_atom_site_adp_type
_atom_site_calc_flag
_atom_site_refinement_flags
_atom_site_occupancy
_atom_site_symmetry_multiplicity
Hg Hg1 0.37072(5) 0.63869(6) 0.25091(3) 0.04023(14) Uani d . 1 2
Br Br1 0.51422(17) 0.90658(15) 0.20946(8) 0.0588(5) Uani d . 1 2
Br Br2 0.09847(15) 0.50076(19) 0.29179(8) 0.0632(5) Uani d . 1 2
O O1 0.9444(9) 0.9090(11) 0.3853(4) 0.049(3) Uani d . 1 2
O O2 0.8619(10) 1.2308(10) 0.4242(4) 0.049(3) Uani d . 1 2
O O3 0.5366(11) 1.2813(12) 0.4428(4) 0.056(3) Uani d . 1 2
O O4 0.1026(9) 0.0570(9) 0.1171(4) 0.038(2) Uani d . 1 2
O O5 -0.2179(10) 0.1352(9) 0.0797(4) 0.046(3) Uani d . 1 2
O O6 -0.2707(9) 0.4636(10) 0.0597(4) 0.044(3) Uani d . 1 2
N N1 0.5962(12) 0.5309(11) 0.3140(4) 0.042(3) Uani d . 1 2
N N2 0.4779(10) 0.4141(10) 0.1887(4) 0.031(3) Uani d . 1 2
C C1 0.6352(14) 0.3621(17) 0.2877(6) 0.052(4) Uani d . 1 2
C C2 0.6924(14) 0.6232(15) 0.3559(6) 0.045(4) Uani d . 1 2
C C3 0.6465(14) 0.7939(15) 0.3827(5) 0.043(4) Uani d . 1 2
C C4 0.7755(15) 0.9297(16) 0.3960(5) 0.044(4) Uani d . 1 2
C C5 0.7351(14) 1.0908(16) 0.4156(6) 0.046(4) Uani d . 1 2
C C6 0.5619(15) 1.1177(15) 0.4235(6) 0.042(4) Uani d . 1 2
C C7 0.4355(14) 0.9766(16) 0.4137(6) 0.049(4) Uani d . 1 2
C C8 0.4796(14) 0.8155(16) 0.3942(5) 0.045(4) Uani d . 1 2
C C9 0.9982(15) 0.9674(17) 0.3270(6) 0.054(5) Uani d . 1 2
C C10 0.9221(18) 1.2691(18) 0.4866(7) 0.067(5) Uani d . 1 2
C C11 0.3609(16) 1.3144(18) 0.4472(7) 0.063(5) Uani d . 1 2
C C12 0.6384(12) 0.3677(13) 0.2157(5) 0.037(3) Uani d . 1 2
C C13 0.3914(13) 0.3135(13) 0.1451(5) 0.038(4) Uani d . 1 2
C C14 0.2226(13) 0.3556(13) 0.1190(5) 0.034(3) Uani d . 1 2
C C15 0.0832(13) 0.2238(12) 0.1074(5) 0.034(3) Uani d . 1 2
C C16 -0.0803(13) 0.2636(13) 0.0872(5) 0.037(3) Uani d . 1 2
C C17 -0.1055(14) 0.4365(14) 0.0773(5) 0.039(4) Uani d . 1 2
C C18 0.0351(14) 0.5662(14) 0.0867(5) 0.040(4) Uani d . 1 2
C C19 0.1952(15) 0.5265(13) 0.1071(5) 0.041(4) Uani d . 1 2
C C20 0.0482(16) 0.0059(16) 0.1769(6) 0.050(4) Uani d . 1 2
C C21 -0.2585(15) 0.0723(17) 0.0148(7) 0.057(5) Uani d . 1 2
C C22 -0.3020(16) 0.6398(15) 0.0520(7) 0.055(5) Uani d . 1 2
H H1a 0.546622 0.273063 0.297768 0.0627 Uiso calc R 1 2
H H1b 0.746606 0.340413 0.304904 0.0627 Uiso calc R 1 2
H H2 0.798064 0.583586 0.371247 0.0537 Uiso calc R 1 2
H H7 0.316804 0.990139 0.420474 0.0587 Uiso calc R 1 2
H H8 0.391237 0.717756 0.38861 0.0538 Uiso calc R 1 2
H H9a 1.120159 0.961369 0.324628 0.0804 Uiso calc R 1 2
H H9b 0.935506 0.895556 0.292816 0.0804 Uiso calc R 1 2
H H9c 0.97558 1.085057 0.32375 0.0804 Uiso calc R 1 2
H H10a 1.022703 1.353925 0.488537 0.1007 Uiso calc R 1 2
H H10b 0.833294 1.314124 0.509965 0.1007 Uiso calc R 1 2
H H10c 0.952002 1.16573 0.504597 0.1007 Uiso calc R 1 2
H H11a 0.357791 1.43634 0.455575 0.095 Uiso calc R 1 2
H H11b 0.296018 1.275971 0.408037 0.095 Uiso calc R 1 2
H H11c 0.310931 1.252928 0.481018 0.095 Uiso calc R 1 2
H H12a 0.732679 0.450538 0.205595 0.0442 Uiso calc R 1 2
H H12b 0.657586 0.256372 0.197498 0.0442 Uiso calc R 1 2
H H13 0.436087 0.210774 0.129318 0.0457 Uiso calc R 1 2
H H18 0.019991 0.683646 0.078828 0.048 Uiso calc R 1 2
H H19 0.29061 0.617314 0.113552 0.0489 Uiso calc R 1 2
H H20a 0.090503 -0.101462 0.18577 0.0748 Uiso calc R 1 2
H H20b 0.093651 0.093536 0.209341 0.0748 Uiso calc R 1 2
H H20c -0.076121 -0.00902 0.176057 0.0748 Uiso calc R 1 2
H H21a -0.340801 -0.030218 0.013085 0.0848 Uiso calc R 1 2
H H21b -0.307063 0.159617 -0.007986 0.0848 Uiso calc R 1 2
H H21c -0.154633 0.04556 -0.003968 0.0848 Uiso calc R 1 2
H H22a -0.419337 0.64121 0.035716 0.0829 Uiso calc R 1 2
H H22b -0.283965 0.704837 0.092307 0.0829 Uiso calc R 1 2
H H22c -0.223713 0.690913 0.023017 0.0829 Uiso calc R 1 2

loop_
_atom_site_aniso_label
_atom_site_aniso_U_11
_atom_site_aniso_U_22
_atom_site_aniso_U_33
_atom_site_aniso_U_12
_atom_site_aniso_U_13
_atom_site_aniso_U_23
_atom_site_aniso_type_symbol
Hg1 0.0312(2) 0.0343(2) 0.0545(2) -0.00009(12) 0.00690(19) 0.00200(19) Hg
Br1 0.0540(7) 0.0337(6) 0.0879(10) -0.0025(5) 0.0015(7) 0.0172(6) Br
Br2 0.0325(6) 0.0683(8) 0.0868(11) -0.0070(6) 0.0170(6) 0.0017(8) Br
O1 0.030(4) 0.059(5) 0.061(6) 0.006(3) 0.014(4) 0.014(4) O
O2 0.041(4) 0.047(5) 0.060(6) -0.001(4) 0.005(4) 0.010(4) O
O3 0.049(5) 0.062(6) 0.057(6) 0.005(4) 0.013(4) 0.004(4) O
O4 0.038(4) 0.031(4) 0.047(5) 0.005(3) 0.008(3) 0.011(3) O
O5 0.045(4) 0.039(4) 0.051(5) -0.007(3) 0.000(4) 0.005(4) O
O6 0.040(4) 0.040(4) 0.051(5) 0.003(3) 0.001(4) 0.006(4) O
N1 0.045(5) 0.036(5) 0.041(6) -0.012(4) 0.001(4) 0.001(4) N
N2 0.029(4) 0.021(4) 0.044(5) 0.002(3) 0.003(4) 0.007(4) N
C1 0.032(6) 0.074(9) 0.051(8) -0.015(5) 0.005(5) 0.043(6) C
C2 0.032(6) 0.047(6) 0.055(8) 0.000(5) 0.001(5) 0.010(6) C
C3 0.037(6) 0.054(7) 0.036(6) 0.001(5) 0.003(5) 0.006(5) C
C4 0.042(6) 0.062(8) 0.031(6) 0.003(6) 0.000(5) 0.018(5) C
C5 0.038(6) 0.052(7) 0.050(7) 0.003(5) 0.007(5) 0.013(6) C
C6 0.042(6) 0.044(6) 0.045(7) 0.012(5) 0.011(5) 0.008(5) C
C7 0.033(6) 0.067(8) 0.047(7) 0.007(6) 0.013(5) -0.004(6) C
C8 0.040(6) 0.055(7) 0.039(7) 0.001(5) 0.005(5) 0.008(6) C
C9 0.037(6) 0.065(8) 0.061(8) 0.005(6) 0.014(6) 0.014(7) C
C10 0.045(7) 0.064(9) 0.085(11) -0.009(6) 0.005(7) -0.021(8) C
C11 0.052(8) 0.069(9) 0.074(10) 0.020(7) 0.022(7) 0.000(8) C
C12 0.023(5) 0.037(6) 0.050(7) 0.010(4) -0.003(4) -0.015(5) C
C13 0.041(6) 0.032(5) 0.042(7) 0.003(5) 0.009(5) 0.004(5) C
C14 0.035(5) 0.031(5) 0.038(6) 0.003(4) 0.011(5) 0.003(5) C
C15 0.041(6) 0.026(5) 0.035(6) 0.002(4) 0.008(5) 0.009(4) C
C16 0.030(5) 0.035(6) 0.045(7) 0.001(4) 0.010(5) 0.005(5) C
C17 0.045(6) 0.041(6) 0.033(6) 0.004(5) 0.006(5) 0.007(5) C
C18 0.048(6) 0.032(6) 0.040(6) 0.003(5) 0.002(5) 0.005(5) C
C19 0.050(7) 0.031(5) 0.042(7) 0.000(5) 0.005(5) 0.015(5) C
C20 0.050(7) 0.046(7) 0.055(8) 0.007(5) 0.006(6) 0.012(6) C
C21 0.039(7) 0.054(7) 0.074(9) -0.004(5) -0.012(6) 0.013(7) C
C22 0.057(8) 0.050(7) 0.061(9) 0.012(6) 0.003(7) 0.015(6) C

loop_
_atom_type_symbol
_atom_type_scat_dispersion_real
_atom_type_scat_dispersion_imag
_atom_type_scat_source
C 0.003 0.002 'International Tables Vol C tables 4.2.6.8 and 6.1.1.1'
H 0.000 0.000 'International Tables Vol C tables 4.2.6.8 and 6.1.1.1'
Hg -2.389 9.227 'International Tables Vol C tables 4.2.6.8 and 6.1.1.1'
Br -0.290 2.460 'International Tables Vol C tables 4.2.6.8 and 6.1.1.1'
N 0.006 0.003 'International Tables Vol C tables 4.2.6.8 and 6.1.1.1'
O 0.011 0.006 'International Tables Vol C tables 4.2.6.8 and 6.1.1.1'

loop_
_geom_angle_atom_site_label_1
_geom_angle_atom_site_label_2
_geom_angle_atom_site_label_3
_geom_angle
Br1 Hg1 Br2 144.61(5)
Br1 Hg1 N2 103.1(2)
Br2 Hg1 N2 105.22(18)
N1 Hg1 N2 72.1(3)
Br1 Hg1 N1 104.5(2)
Br2 Hg1 N1 103.9(2)
C4 O1 C9 113.8(9)
C5 O2 C10 113.7(10)
C6 O3 C11 116.7(9)
C15 O4 C20 113.1(9)
C16 O5 C21 113.1(9)
C17 O6 C22 117.3(8)
C1 N1 C2 123.4(10)
Hg1 N2 C12 112.5(6)
Hg1 N2 C13 126.1(7)
C12 N2 C13 119.5(9)
N1 C1 C12 108.4(10)
N1 C1 H1a 109.4717
N1 C1 H1b 109.4718
C12 C1 H1a 109.4703
C12 C1 H1b 109.4705
H1a C1 H1b 110.5361
N1 C2 C3 121.9(10)
N1 C2 H2 119.0299
C3 C2 H2 119.0308
C2 C3 C4 119.2(10)
C2 C3 C8 121.2(10)
C4 C3 C8 119.6(11)
O1 C4 C3 120.2(11)
O1 C4 C5 119.4(10)
C3 C4 C5 120.2(11)
O2 C5 C4 120.7(10)
O2 C5 C6 118.6(10)
C4 C5 C6 120.6(10)
O3 C6 C5 115.7(9)
O3 C6 C7 126.2(11)
C5 C6 C7 118.1(11)
C6 C7 C8 120.2(11)
C6 C7 H7 119.8945
C8 C7 H7 119.8948
C3 C8 C7 121.0(10)
C3 C8 H8 119.5052
C7 C8 H8 119.5057
O1 C9 H9a 109.4711
O1 C9 H9b 109.4712
O1 C9 H9c 109.4705
H9a C9 H9b 109.4714
H9a C9 H9c 109.4712
H9b C9 H9c 109.4718
O2 C10 H10a 109.4714
O2 C10 H10b 109.4716
O2 C10 H10c 109.4711
H10a C10 H10b 109.4713
H10a C10 H10c 109.4711
H10b C10 H10c 109.4709
O3 C11 H11a 109.4716
O3 C11 H11b 109.4711
O3 C11 H11c 109.4716
H11a C11 H11b 109.4715
H11a C11 H11c 109.4707
H11b C11 H11c 109.4708
N2 C12 C1 111.1(9)
N2 C12 H12a 109.4708
N2 C12 H12b 109.4712
C1 C12 H12a 109.4717
C1 C12 H12b 109.4711
H12a C12 H12b 107.7784
N2 C13 C14 120.0(9)
N2 C13 H13 119.9921
C14 C13 H13 119.9903
C13 C14 C15 119.6(9)
C13 C14 C19 121.9(9)
C15 C14 C19 118.5(9)
O4 C15 C14 121.1(9)
O4 C15 C16 118.7(8)
C14 C15 C16 120.2(9)
O5 C16 C15 119.7(9)
O5 C16 C17 120.1(9)
C15 C16 C17 120.2(9)
O6 C17 C16 116.0(9)
O6 C17 C18 124.7(10)
C16 C17 C18 119.3(10)
C17 C18 C19 120.2(10)
C17 C18 H18 119.8968
C19 C18 H18 119.8967
C14 C19 C18 121.5(9)
C14 C19 H19 119.2318
C18 C19 H19 119.2308
O4 C20 H20a 109.4713
O4 C20 H20b 109.4709
O4 C20 H20c 109.471
H20a C20 H20b 109.4717
H20a C20 H20c 109.4707
H20b C20 H20c 109.4716
O5 C21 H21a 109.4712
O5 C21 H21b 109.4712
O5 C21 H21c 109.4711
H21a C21 H21b 109.4711
H21a C21 H21c 109.4714
H21b C21 H21c 109.4714
O6 C22 H22a 109.4711
O6 C22 H22b 109.4706
O6 C22 H22c 109.4709
H22a C22 H22b 109.4716
H22a C22 H22c 109.4722
H22b C22 H22c 109.471

loop_
_geom_bond_atom_site_label_1
_geom_bond_atom_site_label_2
_geom_bond_distance
_geom_bond_publ_flag
Hg1 Br1 2.4798(13) yes
Hg1 Br2 2.4832(14) yes
Hg1 N1 2.411(9) yes
Hg1 N2 2.385(8) yes
O1 C4 1.373(14) ?
O1 C9 1.412(16) ?
O2 C5 1.376(13) ?
O2 C10 1.381(17) ?
O3 C6 1.356(15) ?
O3 C11 1.429(16) ?
O4 C15 1.353(12) ?
O4 C20 1.423(15) ?
O5 C16 1.370(12) ?
O5 C21 1.436(16) ?
O6 C17 1.364(14) ?
O6 C22 1.441(15) ?
N1 C1 1.469(16) ?
N1 C2 1.260(14) ?
N2 C12 1.440(13) ?
N2 C13 1.281(13) ?
C1 C12 1.531(16) ?
C1 H1a 0.96 ?
C1 H1b 0.96 ?
C2 C3 1.505(17) ?
C2 H2 0.96 ?
C3 C4 1.373(15) ?
C3 C8 1.363(16) ?
C4 C5 1.377(18) ?
C5 C6 1.407(16) ?
C6 C7 1.382(16) ?
C7 C8 1.386(18) ?
C7 H7 0.96 ?
C8 H8 0.96 ?
C9 H9a 0.96 ?
C9 H9b 0.96 ?
C9 H9c 0.96 ?
C10 H10a 0.96 ?
C10 H10b 0.96 ?
C10 H10c 0.96 ?
C11 H11a 0.96 ?
C11 H11b 0.96 ?
C11 H11c 0.96 ?
C12 H12a 0.96 ?
C12 H12b 0.96 ?
C13 C14 1.478(15) ?
C13 H13 0.96 ?
C14 C15 1.402(13) ?
C14 C19 1.409(15) ?
C15 C16 1.397(15) ?
C16 C17 1.412(16) ?
C17 C18 1.395(14) ?
C18 C19 1.373(16) ?
C18 H18 0.96 ?
C19 H19 0.96 ?
C20 H20a 0.96 ?
C20 H20b 0.96 ?
C20 H20c 0.96 ?
C21 H21a 0.96 ?
C21 H21b 0.96 ?
C21 H21c 0.96 ?
C22 H22a 0.96 ?
C22 H22b 0.96 ?
C22 H22c 0.96 ?

loop_
_geom_torsion_atom_site_label_1
_geom_torsion_atom_site_label_2
_geom_torsion_atom_site_label_3
_geom_torsion_atom_site_label_4
_geom_torsion
C3 C4 O1 C9 97.1(13)
C14 C15 O4 C20 97.1(12)
C4 C5 O2 C10 -98.9(14)
C15 C16 O5 C21 -100.6(12)
C5 C6 O3 C11 176.1(11)
C16 C17 O6 C22 177.3(10)
C9 O1 C4 C3 97.0(12)
C9 O1 C4 C5 -78.2(13)
C10 O2 C5 C4 -98.9(13)
C10 O2 C5 C6 84.9(14)
C11 O3 C6 C5 176.1(11)
C11 O3 C6 C7 -6.8(18)
C20 O4 C15 C14 97.1(12)
C20 O4 C15 C16 -81.2(12)
C21 O5 C16 C15 -100.6(11)
C21 O5 C16 C17 82.3(12)
C22 O6 C17 C16 177.3(10)
C22 O6 C17 C18 -1.7(16)
N1 C2 C3 C4 -141.7(11)
N1 C2 C3 C8 38.6(17)
C2 C3 C4 C5 174.7(11)
C2 C3 C8 C7 -174.4(11)
N2 C13 C14 C15 -137.8(11)
N2 C13 C14 C19 40.2(15)
C13 C14 C15 C16 175.3(10)
C13 C14 C19 C18 -175.8(10)
